data_7031156
loop_
_publ_author_name
'Davies, David L.'
'Al-Duaij, Omar'
'Fawcett, John'
'Giardiello, Marco'
'Hilton, Stephen T.'
'Russell, David R.'

_publ_section_title
;
 Room-temperature cyclometallation of amines, imines and oxazolines with
 [MCl2Cp*]2 (M = Rh, Ir) and [RuCl2(p-cymene)]2Based on the presentation
 given at Dalton Discussion No. 6, 9?11th September 2003, University of
 York, UK.Electronic supplementary information (ESI) available:
 Characterisation and crystallographic data for [IrCl2(NH2Ph)Cp*] (6), and
 Figures showing the structures of 3b, 5b and 6. See
 http://www.rsc.org/suppdata/dt/b3/b303737a/
;
_journal_issue 21
_journal_name_full 'Dalton Transactions'
_journal_page_first 4132
_journal_paper_doi 10.1039/b303737a
_journal_year 2003
_chemical_formula_sum 'C20 H26 Cl N O Ru'
_chemical_formula_weight 432.94
_chemical_name_systematic
; 
 ? 
;
_space_group_IT_number 14
_symmetry_cell_setting monoclinic
_symmetry_space_group_name_Hall '-P 2yn'
_symmetry_space_group_name_H-M 'P 1 21/n 1'
_atom_sites_solution_hydrogens geom
_atom_sites_solution_primary direct
_atom_sites_solution_secondary difmap
_audit_creation_method SHELXL-97
_cell_angle_alpha 90.00
_cell_angle_beta 92.75(3)
_cell_angle_gamma 90.00
_cell_formula_units_Z 8
_cell_length_a 14.006(3)
_cell_length_b 14.321(3)
_cell_length_c 19.188(4)
_cell_measurement_reflns_used 19749
_cell_measurement_temperature 150(2)
_cell_measurement_theta_max 28.19
_cell_measurement_theta_min 2.56
_cell_volume 3844.3(14)
_computing_cell_refinement 'Bruker XSCANS'
_computing_data_collection 'Bruker XSCANS'
_computing_data_reduction 'Bruker SHELXTL'
_computing_molecular_graphics 'Bruker SHELXTL'
_computing_publication_material 'Bruker SHELXTL'
_computing_structure_refinement 'SHELXL-97 (Sheldrick, 1997)'
_computing_structure_solution 'SHELXS-97 (Sheldrick, 1990)'
_diffrn_ambient_temperature 150(2)
_diffrn_measured_fraction_theta_full 0.997
_diffrn_measured_fraction_theta_max 0.997
_diffrn_measurement_device_type 'Bruker P4'
_diffrn_measurement_method '\w scans'
_diffrn_radiation_monochromator graphite
_diffrn_radiation_source 'fine-focus sealed tube'
_diffrn_radiation_type MoK\a
_diffrn_radiation_wavelength 0.71073
_diffrn_reflns_av_R_equivalents 0.0244
_diffrn_reflns_av_sigmaI/netI 0.0190
_diffrn_reflns_limit_h_max 17
_diffrn_reflns_limit_h_min -17
_diffrn_reflns_limit_k_max 17
_diffrn_reflns_limit_k_min -17
_diffrn_reflns_limit_l_max 23
_diffrn_reflns_limit_l_min -23
_diffrn_reflns_number 29014
_diffrn_reflns_theta_full 26.00
_diffrn_reflns_theta_max 26.00
_diffrn_reflns_theta_min 1.78
_exptl_absorpt_coefficient_mu 0.961
_exptl_absorpt_correction_T_max 0.928
_exptl_absorpt_correction_T_min 0.736
_exptl_absorpt_correction_type empirical
_exptl_absorpt_process_details
;
absorption correction based on 24323 reflections (SADABS); Rint 0.034 before 
correction and 0.024 after.
;
_exptl_crystal_colour orange
_exptl_crystal_density_diffrn 1.496
_exptl_crystal_density_method 'not measured'
_exptl_crystal_description block
_exptl_crystal_F_000 1776
_exptl_crystal_size_max 0.40
_exptl_crystal_size_mid 0.38
_exptl_crystal_size_min 0.35
_refine_diff_density_max 0.587
_refine_diff_density_min -0.510
_refine_diff_density_rms 0.070
_refine_ls_extinction_method none
_refine_ls_goodness_of_fit_ref 1.033
_refine_ls_hydrogen_treatment mixed
_refine_ls_matrix_type full
_refine_ls_number_parameters 441
_refine_ls_number_reflns 7550
_refine_ls_number_restraints 0
_refine_ls_restrained_S_all 1.033
_refine_ls_R_factor_all 0.0266
_refine_ls_R_factor_gt 0.0244
_refine_ls_shift/su_max 0.003
_refine_ls_shift/su_mean 0.000
_refine_ls_structure_factor_coef Fsqd
_refine_ls_weighting_details 'calc w=1/[\s^2^(Fo^2^)+(0.0424P)^2^+0.8681P] where P=(Fo^2^+2Fc^2^)/3'
_refine_ls_weighting_scheme calc
_refine_ls_wR_factor_gt 0.0642
_refine_ls_wR_factor_ref 0.0653
_reflns_number_gt 7006
_reflns_number_total 7550
_reflns_threshold_expression >2sigma(I)
_cod_data_source_file b303737a.txt
_cod_data_source_block 03005_(Complex_3c)
_cod_depositor_comments
;
The following automatic conversions were performed:

'_symmetry_cell_setting' value 'Monoclinic' changed to 'monoclinic'
according to
/usr/data/users/saulius/automatic-downloads/retrospective/RSC/lib/dictionaries/cif_core.dic
dictionary named 'cif_core.dic' version 2.4.2 from 2011-04-26.

Automatic conversion script
Id: cif_fix_values 2281 2013-09-26 08:29:07Z andrius 
;
_cod_original_cell_volume 3844.3(13)
_cod_original_sg_symbol_H-M P2(1)/n
_cod_database_code 7031156

loop_
_symmetry_equiv_pos_as_xyz
'x, y, z'
'-x+1/2, y+1/2, -z+1/2'
'-x, -y, -z'
'x-1/2, -y-1/2, z-1/2'

loop_
_atom_site_label
_atom_site_type_symbol
_atom_site_fract_x
_atom_site_fract_y
_atom_site_fract_z
_atom_site_U_iso_or_equiv
_atom_site_adp_type
_atom_site_occupancy
_atom_site_symmetry_multiplicity
_atom_site_calc_flag
_atom_site_refinement_flags
Ru1 Ru 0.181893(10) 0.533331(10) 0.224431(8) 0.02116(5) Uani 1 1 d .
Cl1 Cl 0.19029(4) 0.66405(3) 0.30475(3) 0.03184(11) Uani 1 1 d .
O1 O 0.43395(11) 0.57351(12) 0.36239(8) 0.0427(4) Uani 1 1 d .
N1 N 0.33040(11) 0.53137(11) 0.22632(9) 0.0273(4) Uani 1 1 d .
C1 C 0.21091(14) 0.63059(13) 0.15032(10) 0.0261(4) Uani 1 1 d .
C2 C 0.14821(16) 0.68529(13) 0.10964(10) 0.0319(4) Uani 1 1 d .
H2 H 0.0828 0.6788 0.1146 0.038 Uiso 1 1 calc R
C3 C 0.18018(18) 0.74927(14) 0.06188(11) 0.0372(5) Uani 1 1 d .
H3 H 0.1361 0.7843 0.0351 0.045 Uiso 1 1 calc R
C4 C 0.27740(19) 0.76171(15) 0.05356(11) 0.0400(6) Uani 1 1 d .
H4 H 0.2982 0.8044 0.0211 0.048 Uiso 1 1 calc R
C5 C 0.34250(17) 0.71081(15) 0.09351(11) 0.0375(5) Uani 1 1 d .
H5 H 0.4077 0.7196 0.0889 0.045 Uiso 1 1 calc R
C6 C 0.30989(14) 0.64543(14) 0.14126(10) 0.0297(4) Uani 1 1 d .
C7 C 0.37110(14) 0.58793(14) 0.18529(11) 0.0317(4) Uani 1 1 d .
H7 H 0.4373 0.5915 0.1841 0.038 Uiso 1 1 calc R
C8 C 0.38785(15) 0.46884(14) 0.27162(12) 0.0355(5) Uani 1 1 d .
H8A H 0.4544 0.4734 0.2601 0.043 Uiso 1 1 calc R
H8B H 0.3672 0.4049 0.2634 0.043 Uiso 1 1 calc R
C9 C 0.37886(14) 0.49252(15) 0.34750(12) 0.0352(5) Uani 1 1 d .
H9A H 0.3124 0.5039 0.3569 0.042 Uiso 1 1 calc R
H9B H 0.4019 0.4411 0.3765 0.042 Uiso 1 1 calc R
C10 C 0.4133(2) 0.6107(2) 0.42841(15) 0.0614(8) Uani 1 1 d .
H10D H 0.3471 0.6280 0.4283 0.092 Uiso 1 1 calc R
H10E H 0.4523 0.6648 0.4378 0.092 Uiso 1 1 calc R
H10F H 0.4266 0.5646 0.4638 0.092 Uiso 1 1 calc R
C11 C 0.09178(14) 0.45030(13) 0.29886(11) 0.0290(4) Uani 1 1 d .
C12 C 0.03314(13) 0.50490(14) 0.25070(11) 0.0286(4) Uani 1 1 d .
H12 H -0.0051 0.5559 0.2689 0.034 Uiso 1 1 calc R
C13 C 0.04050(13) 0.49675(14) 0.17884(11) 0.0283(4) Uani 1 1 d .
H13 H 0.0069 0.5421 0.1483 0.034 Uiso 1 1 calc R
C14 C 0.11169(14) 0.43830(13) 0.15003(10) 0.0281(4) Uani 1 1 d .
C15 C 0.17016(14) 0.38613(13) 0.19797(11) 0.0292(4) Uani 1 1 d .
H15 H 0.2263 0.3540 0.1810 0.035 Uiso 1 1 calc R
C16 C 0.15769(14) 0.38914(13) 0.27129(11) 0.0294(4) Uani 1 1 d .
H16 H 0.2078 0.3626 0.3027 0.035 Uiso 1 1 calc R
C17 C 0.08551(16) 0.46433(15) 0.37592(11) 0.0350(5) Uani 1 1 d .
H17A H 0.1367 0.4312 0.4001 0.053 Uiso 1 1 calc R
H17B H 0.0253 0.4410 0.3904 0.053 Uiso 1 1 calc R
H17C H 0.0905 0.5297 0.3866 0.053 Uiso 1 1 calc R
C18 C 0.11970(17) 0.43436(15) 0.07151(11) 0.0378(5) Uani 1 1 d .
H18 H 0.1167 0.4988 0.0543 0.045 Uiso 1 1 calc R
C19 C 0.2134(2) 0.39323(19) 0.04932(13) 0.0526(6) Uani 1 1 d .
H19D H 0.2656 0.4299 0.0685 0.079 Uiso 1 1 calc R
H19E H 0.2144 0.3935 -0.0007 0.079 Uiso 1 1 calc R
H19F H 0.2193 0.3302 0.0661 0.079 Uiso 1 1 calc R
C20 C 0.0336(2) 0.38284(19) 0.03832(15) 0.0613(8) Uani 1 1 d .
H20D H 0.0338 0.3194 0.0544 0.092 Uiso 1 1 calc R
H20E H 0.0370 0.3837 -0.0115 0.092 Uiso 1 1 calc R
H20F H -0.0241 0.4130 0.0512 0.092 Uiso 1 1 calc R
Ru1A Ru 0.814507(10) 0.745528(10) 0.259784(8) 0.01995(5) Uani 1 1 d .
Cl1A Cl 0.81617(3) 0.60979(3) 0.18589(2) 0.02817(11) Uani 1 1 d .
O1A O 0.57063(11) 0.80082(12) 0.08485(8) 0.0428(4) Uani 1 1 d .
N1A N 0.66661(11) 0.73050(11) 0.25779(9) 0.0263(3) Uani 1 1 d .
C1A C 0.79659(13) 0.65466(12) 0.34005(9) 0.0237(4) Uani 1 1 d .
C2A C 0.86589(14) 0.61005(13) 0.38221(10) 0.0275(4) Uani 1 1 d .
H2A H 0.9300 0.6215 0.3750 0.033 Uiso 1 1 calc R
C3A C 0.84210(16) 0.54878(13) 0.43482(10) 0.0317(4) Uani 1 1 d .
H3A H 0.8902 0.5198 0.4621 0.038 Uiso 1 1 calc R
C4A C 0.74668(17) 0.53061(14) 0.44692(11) 0.0351(5) Uani 1 1 d .
H4A H 0.7310 0.4908 0.4829 0.042 Uiso 1 1 calc R
C5A C 0.67569(15) 0.57159(14) 0.40552(11) 0.0333(5) Uani 1 1 d .
H5A H 0.6118 0.5587 0.4127 0.040 Uiso 1 1 calc R
C6A C 0.70040(14) 0.63292(13) 0.35248(10) 0.0272(4) Uani 1 1 d .
C7A C 0.63209(14) 0.67650(14) 0.30384(11) 0.0308(4) Uani 1 1 d .
H7A H 0.5667 0.6661 0.3058 0.037 Uiso 1 1 calc R
C8A C 0.60290(14) 0.77612(16) 0.20563(11) 0.0342(5) Uani 1 1 d .
H8A1 H 0.6110 0.8433 0.2089 0.041 Uiso 1 1 calc R
H8A2 H 0.5371 0.7616 0.2149 0.041 Uiso 1 1 calc R
C9A C 0.62393(16) 0.74403(15) 0.13244(12) 0.0353(5) Uani 1 1 d .
H9A1 H 0.6917 0.7500 0.1249 0.042 Uiso 1 1 calc R
H9A2 H 0.6058 0.6791 0.1261 0.042 Uiso 1 1 calc R
C10A C 0.5910(2) 0.7815(2) 0.01497(13) 0.0563(7) Uani 1 1 d .
H10A H 0.6569 0.7954 0.0079 0.084 Uiso 1 1 calc R
H10B H 0.5510 0.8194 -0.0157 0.084 Uiso 1 1 calc R
H10C H 0.5789 0.7168 0.0052 0.084 Uiso 1 1 calc R
C11A C 0.89862(14) 0.82820(13) 0.18101(10) 0.0276(4) Uani 1 1 d .
C12A C 0.95993(13) 0.78450(13) 0.23349(10) 0.0276(4) Uani 1 1 d .
H12A H 1.0042 0.7356 0.2197 0.033 Uiso 1 1 calc R
C13A C 0.94874(13) 0.80125(13) 0.30479(10) 0.0273(4) Uani 1 1 d .
H13A H 0.9857 0.7638 0.3393 0.033 Uiso 1 1 calc R
C14A C 0.87099(14) 0.85692(13) 0.32734(10) 0.0274(4) Uani 1 1 d .
C15A C 0.80867(14) 0.89556(13) 0.27488(10) 0.0279(4) Uani 1 1 d .
H15A H 0.7485 0.9236 0.2885 0.033 Uiso 1 1 calc R
C16A C 0.82451(15) 0.88470(13) 0.20253(10) 0.0278(4) Uani 1 1 d .
H16A H 0.7732 0.9018 0.1684 0.033 Uiso 1 1 calc R
C17A C 0.90934(16) 0.80740(16) 0.10536(11) 0.0357(5) Uani 1 1 d .
H17D H 0.8591 0.8377 0.0781 0.053 Uiso 1 1 calc R
H17E H 0.9057 0.7412 0.0979 0.053 Uiso 1 1 calc R
H17F H 0.9701 0.8300 0.0915 0.053 Uiso 1 1 calc R
C18A C 0.85804(16) 0.87259(14) 0.40426(10) 0.0353(5) Uani 1 1 d .
H18A H 0.8771 0.8152 0.4290 0.042 Uiso 1 1 calc R
C19A C 0.75536(18) 0.89391(16) 0.42093(11) 0.0436(6) Uani 1 1 d .
H19A H 0.7356 0.9513 0.3987 0.065 Uiso 1 1 calc R
H19B H 0.7509 0.8999 0.4705 0.065 Uiso 1 1 calc R
H19C H 0.7146 0.8441 0.4041 0.065 Uiso 1 1 calc R
C20A C 0.9247(2) 0.9504(2) 0.43045(14) 0.0667(9) Uani 1 1 d .
H20A H 0.9890 0.9360 0.4189 0.100 Uiso 1 1 calc R
H20B H 0.9218 0.9560 0.4802 0.100 Uiso 1 1 calc R
H20C H 0.9054 1.0083 0.4088 0.100 Uiso 1 1 calc R

loop_
_atom_site_aniso_label
_atom_site_aniso_U_11
_atom_site_aniso_U_22
_atom_site_aniso_U_33
_atom_site_aniso_U_23
_atom_site_aniso_U_13
_atom_site_aniso_U_12
Ru1 0.02107(9) 0.01741(9) 0.02511(9) 0.00179(6) 0.00240(6) 0.00200(5)
Cl1 0.0351(3) 0.0248(2) 0.0358(3) -0.0058(2) 0.0042(2) -0.0001(2)
O1 0.0351(8) 0.0508(10) 0.0428(9) -0.0058(8) 0.0062(7) -0.0130(7)
N1 0.0232(8) 0.0259(8) 0.0329(9) -0.0034(7) 0.0014(7) 0.0050(6)
C1 0.0332(10) 0.0203(9) 0.0252(9) -0.0022(7) 0.0069(8) -0.0020(8)
C2 0.0409(11) 0.0240(10) 0.0314(10) 0.0003(8) 0.0066(9) 0.0033(9)
C3 0.0598(15) 0.0235(10) 0.0285(11) 0.0018(8) 0.0046(10) 0.0049(9)
C4 0.0690(16) 0.0254(10) 0.0267(11) -0.0001(8) 0.0128(11) -0.0109(10)
C5 0.0466(12) 0.0343(11) 0.0326(11) -0.0079(9) 0.0141(10) -0.0164(10)
C6 0.0352(10) 0.0256(10) 0.0289(10) -0.0053(8) 0.0074(8) -0.0055(8)
C7 0.0248(9) 0.0344(11) 0.0364(11) -0.0092(9) 0.0082(8) -0.0034(9)
C8 0.0273(10) 0.0314(11) 0.0475(13) -0.0012(9) -0.0016(9) 0.0065(8)
C9 0.0270(10) 0.0367(11) 0.0415(12) 0.0093(10) -0.0048(9) 0.0005(9)
C10 0.0595(17) 0.0682(19) 0.0575(17) -0.0192(14) 0.0113(14) -0.0110(14)
C11 0.0278(10) 0.0250(10) 0.0342(11) 0.0056(8) 0.0033(8) -0.0048(8)
C12 0.0229(9) 0.0256(9) 0.0375(11) 0.0014(8) 0.0036(8) -0.0024(8)
C13 0.0254(9) 0.0241(9) 0.0350(11) 0.0005(8) -0.0026(8) -0.0012(8)
C14 0.0315(10) 0.0202(9) 0.0326(10) -0.0013(8) 0.0004(8) -0.0029(8)
C15 0.0324(10) 0.0169(9) 0.0384(11) -0.0006(8) 0.0023(9) 0.0004(8)
C16 0.0307(10) 0.0204(9) 0.0371(11) 0.0074(8) -0.0005(9) -0.0013(8)
C17 0.0373(11) 0.0348(11) 0.0335(11) 0.0079(9) 0.0067(9) -0.0002(9)
C18 0.0532(13) 0.0293(11) 0.0307(11) -0.0062(9) -0.0022(10) 0.0065(10)
C19 0.0675(17) 0.0516(15) 0.0397(13) -0.0034(11) 0.0122(12) 0.0153(13)
C20 0.0748(19) 0.0503(16) 0.0567(17) -0.0196(13) -0.0188(14) 0.0010(14)
Ru1A 0.02114(9) 0.01578(8) 0.02294(9) 0.00016(5) 0.00104(6) 0.00047(5)
Cl1A 0.0301(2) 0.0205(2) 0.0338(2) -0.00607(18) 0.00040(19) 0.00098(18)
O1A 0.0386(8) 0.0510(10) 0.0382(8) 0.0052(7) -0.0036(7) 0.0137(7)
N1A 0.0222(8) 0.0257(8) 0.0310(9) -0.0020(7) 0.0003(7) 0.0027(7)
C1A 0.0301(9) 0.0177(8) 0.0235(9) -0.0035(7) 0.0038(7) -0.0020(7)
C2A 0.0337(10) 0.0224(9) 0.0267(9) -0.0017(8) 0.0042(8) 0.0011(8)
C3A 0.0470(12) 0.0237(9) 0.0241(9) -0.0005(8) 0.0005(9) 0.0026(9)
C4A 0.0558(14) 0.0243(10) 0.0258(10) 0.0007(8) 0.0085(10) -0.0069(9)
C5A 0.0398(11) 0.0274(10) 0.0334(11) -0.0048(9) 0.0104(9) -0.0112(9)
C6A 0.0315(10) 0.0219(9) 0.0284(10) -0.0042(8) 0.0046(8) -0.0026(8)
C7A 0.0237(9) 0.0312(10) 0.0379(11) -0.0043(9) 0.0055(8) -0.0037(8)
C8A 0.0255(10) 0.0378(11) 0.0390(12) 0.0005(9) -0.0017(9) 0.0071(9)
C9A 0.0310(11) 0.0362(12) 0.0378(12) 0.0001(9) -0.0065(9) 0.0056(9)
C10A 0.0615(16) 0.0696(18) 0.0372(13) 0.0026(13) -0.0049(12) 0.0121(14)
C11A 0.0308(10) 0.0229(9) 0.0295(10) 0.0015(8) 0.0047(8) -0.0072(8)
C12A 0.0249(9) 0.0225(9) 0.0357(11) -0.0001(8) 0.0045(8) -0.0062(8)
C13A 0.0288(10) 0.0223(9) 0.0304(10) 0.0023(8) -0.0033(8) -0.0082(8)
C14A 0.0360(10) 0.0185(9) 0.0274(10) 0.0008(7) 0.0001(8) -0.0075(8)
C15A 0.0380(11) 0.0144(9) 0.0314(10) 0.0010(7) 0.0037(9) 0.0006(7)
C16A 0.0374(11) 0.0184(9) 0.0276(10) 0.0050(8) 0.0008(8) -0.0012(8)
C17A 0.0387(11) 0.0383(12) 0.0306(10) 0.0010(9) 0.0081(9) -0.0021(9)
C18A 0.0559(13) 0.0261(10) 0.0236(10) -0.0004(8) -0.0009(9) -0.0046(10)
C19A 0.0681(16) 0.0342(12) 0.0292(11) 0.0031(9) 0.0109(11) 0.0138(11)
C20A 0.098(2) 0.0597(17) 0.0426(15) -0.0201(13) 0.0012(15) -0.0342(16)

loop_
_atom_type_symbol
_atom_type_description
_atom_type_scat_dispersion_real
_atom_type_scat_dispersion_imag
_atom_type_scat_source
C C 0.0033 0.0016 'International Tables Vol C Tables 4.2.6.8 and 6.1.1.4'
H H 0.0000 0.0000 'International Tables Vol C Tables 4.2.6.8 and 6.1.1.4'
N N 0.0061 0.0033 'International Tables Vol C Tables 4.2.6.8 and 6.1.1.4'
O O 0.0106 0.0060 'International Tables Vol C Tables 4.2.6.8 and 6.1.1.4'
Cl Cl 0.1484 0.1585 'International Tables Vol C Tables 4.2.6.8 and 6.1.1.4'
Ru Ru -1.2594 0.8363 'International Tables Vol C Tables 4.2.6.8 and 6.1.1.4'

loop_
_geom_angle_atom_site_label_1
_geom_angle_atom_site_label_2
_geom_angle_atom_site_label_3
_geom_angle
C1 Ru1 N1 77.84(7)
C1 Ru1 C15 120.91(8)
N1 Ru1 C15 93.17(7)
C1 Ru1 C14 93.93(7)
N1 Ru1 C14 115.07(7)
C15 Ru1 C14 38.01(7)
C1 Ru1 C13 95.23(8)
N1 Ru1 C13 152.71(7)
C15 Ru1 C13 67.53(7)
C14 Ru1 C13 38.35(7)
C1 Ru1 C12 120.41(8)
N1 Ru1 C12 161.66(7)
C15 Ru1 C12 79.20(7)
C14 Ru1 C12 68.40(8)
C13 Ru1 C12 36.95(7)
C1 Ru1 C16 158.07(7)
N1 Ru1 C16 98.52(7)
C15 Ru1 C16 37.23(7)
C14 Ru1 C16 67.75(7)
C13 Ru1 C16 78.03(7)
C12 Ru1 C16 65.37(7)
C1 Ru1 C11 157.41(7)
N1 Ru1 C11 124.36(7)
C15 Ru1 C11 66.63(7)
C14 Ru1 C11 80.71(7)
C13 Ru1 C11 66.99(7)
C12 Ru1 C11 37.30(7)
C16 Ru1 C11 35.56(7)
C1 Ru1 Cl1 84.89(5)
N1 Ru1 Cl1 88.93(5)
C15 Ru1 Cl1 153.98(6)
C14 Ru1 Cl1 155.22(5)
C13 Ru1 Cl1 117.01(6)
C12 Ru1 Cl1 90.85(6)
C16 Ru1 Cl1 116.84(6)
C11 Ru1 Cl1 90.91(6)
C9 O1 C10 110.89(18)
C7 N1 C8 120.25(17)
C7 N1 Ru1 117.05(14)
C8 N1 Ru1 122.70(13)
C2 C1 C6 116.17(18)
C2 C1 Ru1 129.32(15)
C6 C1 Ru1 114.48(14)
C3 C2 C1 122.0(2)
C2 C3 C4 120.7(2)
C5 C4 C3 119.7(2)
C4 C5 C6 119.4(2)
C5 C6 C1 122.0(2)
C5 C6 C7 124.35(19)
C1 C6 C7 113.64(17)
N1 C7 C6 116.97(18)
N1 C8 C9 111.57(17)
O1 C9 C8 108.05(17)
C16 C11 C12 117.76(18)
C16 C11 C17 121.96(18)
C12 C11 C17 120.16(18)
C16 C11 Ru1 72.20(11)
C12 C11 Ru1 68.33(11)
C17 C11 Ru1 127.38(14)
C13 C12 C11 121.58(18)
C13 C12 Ru1 70.94(11)
C11 C12 Ru1 74.36(11)
C12 C13 C14 121.12(18)
C12 C13 Ru1 72.11(11)
C14 C13 Ru1 70.19(11)
C15 C14 C13 116.70(18)
C15 C14 C18 123.90(18)
C13 C14 C18 119.39(18)
C15 C14 Ru1 70.98(11)
C13 C14 Ru1 71.46(11)
C18 C14 Ru1 128.54(14)
C14 C15 C16 122.05(18)
C14 C15 Ru1 71.01(11)
C16 C15 Ru1 75.62(11)
C11 C16 C15 120.50(18)
C11 C16 Ru1 72.25(11)
C15 C16 Ru1 67.14(10)
C14 C18 C19 113.53(19)
C14 C18 C20 109.7(2)
C19 C18 C20 111.8(2)
C1A Ru1A N1A 77.86(7)
C1A Ru1A C15A 121.59(7)
N1A Ru1A C15A 93.50(7)
C1A Ru1A C14A 94.13(7)
N1A Ru1A C14A 114.78(7)
C15A Ru1A C14A 37.92(7)
C1A Ru1A C13A 93.97(7)
N1A Ru1A C13A 152.01(7)
C15A Ru1A C13A 67.81(7)
C14A Ru1A C13A 38.36(7)
C1A Ru1A C12A 119.00(8)
N1A Ru1A C12A 163.00(7)
C15A Ru1A C12A 79.64(7)
C14A Ru1A C12A 68.67(7)
C13A Ru1A C12A 37.46(7)
C1A Ru1A C16A 158.79(7)
N1A Ru1A C16A 99.52(7)
C15A Ru1A C16A 37.21(7)
C14A Ru1A C16A 67.58(7)
C13A Ru1A C16A 78.44(7)
C12A Ru1A C16A 65.68(7)
C1A Ru1A C11A 155.98(7)
N1A Ru1A C11A 125.76(7)
C15A Ru1A C11A 66.43(7)
C14A Ru1A C11A 80.25(7)
C13A Ru1A C11A 67.14(7)
C12A Ru1A C11A 37.26(7)
C16A Ru1A C11A 35.50(7)
C1A Ru1A Cl1A 86.25(5)
N1A Ru1A Cl1A 86.75(5)
C15A Ru1A Cl1A 151.62(5)
C14A Ru1A Cl1A 158.10(6)
C13A Ru1A Cl1A 119.74(6)
C12A Ru1A Cl1A 91.99(6)
C16A Ru1A Cl1A 114.77(5)
C11A Ru1A Cl1A 90.51(5)
C9A O1A C10A 112.20(18)
C7A N1A C8A 120.11(17)
C7A N1A Ru1A 117.15(14)
C8A N1A Ru1A 122.71(13)
C2A C1A C6A 116.44(17)
C2A C1A Ru1A 128.68(14)
C6A C1A Ru1A 114.85(14)
C1A C2A C3A 121.88(19)
C2A C3A C4A 120.3(2)
C5A C4A C3A 119.84(19)
C4A C5A C6A 119.39(19)
C5A C6A C1A 122.10(19)
C5A C6A C7A 124.12(18)
C1A C6A C7A 113.73(17)
N1A C7A C6A 116.37(17)
N1A C8A C9A 111.00(16)
O1A C9A C8A 107.70(17)
C16A C11A C12A 118.30(18)
C16A C11A C17A 120.91(18)
C12A C11A C17A 120.62(18)
C16A C11A Ru1A 71.98(11)
C12A C11A Ru1A 67.73(10)
C17A C11A Ru1A 128.03(14)
C13A C12A C11A 121.18(18)
C13A C12A Ru1A 70.81(11)
C11A C12A Ru1A 75.02(11)
C12A C13A C14A 120.72(18)
C12A C13A Ru1A 71.73(11)
C14A C13A Ru1A 70.74(10)
C15A C14A C13A 117.06(17)
C15A C14A C18A 122.56(18)
C13A C14A C18A 120.38(18)
C15A C14A Ru1A 70.66(11)
C13A C14A Ru1A 70.90(10)
C18A C14A Ru1A 129.18(13)
C14A C15A C16A 122.11(18)
C14A C15A Ru1A 71.42(11)
C16A C15A Ru1A 75.72(11)
C11A C16A C15A 120.32(18)
C11A C16A Ru1A 72.52(11)
C15A C16A Ru1A 67.07(10)
C14A C18A C19A 113.23(18)
C14A C18A C20A 109.27(19)
C19A C18A C20A 110.8(2)

loop_
_geom_bond_atom_site_label_1
_geom_bond_atom_site_label_2
_geom_bond_distance
Ru1 C1 2.0451(19)
Ru1 N1 2.0788(17)
Ru1 C15 2.1727(19)
Ru1 C14 2.173(2)
Ru1 C13 2.190(2)
Ru1 C12 2.2049(19)
Ru1 C16 2.2840(19)
Ru1 C11 2.285(2)
Ru1 Cl1 2.4240(6)
O1 C9 1.415(3)
O1 C10 1.417(3)
N1 C7 1.282(3)
N1 C8 1.462(3)
C1 C2 1.389(3)
C1 C6 1.421(3)
C2 C3 1.385(3)
C3 C4 1.390(3)
C4 C5 1.372(3)
C5 C6 1.402(3)
C6 C7 1.434(3)
C8 C9 1.506(3)
C11 C16 1.395(3)
C11 C12 1.438(3)
C11 C17 1.499(3)
C12 C13 1.393(3)
C13 C14 1.433(3)
C14 C15 1.415(3)
C14 C18 1.517(3)
C15 C16 1.427(3)
C18 C19 1.518(3)
C18 C20 1.526(3)
Ru1A C1A 2.0409(18)
Ru1A N1A 2.0812(17)
Ru1A C15A 2.1701(19)
Ru1A C14A 2.1800(19)
Ru1A C13A 2.1820(19)
Ru1A C12A 2.1940(19)
Ru1A C16A 2.2834(18)
Ru1A C11A 2.2903(19)
Ru1A Cl1A 2.4069(6)
O1A C9A 1.410(3)
O1A C10A 1.411(3)
N1A C7A 1.286(3)
N1A C8A 1.463(3)
C1A C2A 1.389(3)
C1A C6A 1.414(3)
C2A C3A 1.390(3)
C3A C4A 1.392(3)
C4A C5A 1.374(3)
C5A C6A 1.400(3)
C6A C7A 1.446(3)
C8A C9A 1.520(3)
C11A C16A 1.394(3)
C11A C12A 1.435(3)
C11A C17A 1.496(3)
C12A C13A 1.405(3)
C13A C14A 1.433(3)
C14A C15A 1.413(3)
C14A C18A 1.512(3)
C15A C16A 1.425(3)
C18A C19A 1.519(3)
C18A C20A 1.524(3)
